data_7100778
loop_
_publ_author_name
'Michael Guy Gardiner'
'Jun Wang'

_publ_section_title
;
C-H Activation (g-deprotonation) of a Sm(III)
bis(trimethylsilyl)amide complex via macrocyclic stabilisation of the
sodium counter ion
;
_journal_name_full 'Chemical Communications'
_journal_paper_doi 10.1039/b417679k
_journal_year 2005
_chemical_formula_sum 'C52.5 H77 N3 Na O2 Si2 Sm'
_chemical_formula_weight 1011.69
_space_group_IT_number 2
_symmetry_cell_setting triclinic
_symmetry_space_group_name_Hall '-P 1'
_symmetry_space_group_name_H-M 'P -1'
_cell_angle_alpha 88.0740(6)
_cell_angle_beta 89.2062(6)
_cell_angle_gamma 70.8546(4)
_cell_formula_units_Z 2
_cell_length_a 11.87350(10)
_cell_length_b 12.4181(2)
_cell_length_c 18.6506(2)
_cell_measurement_temperature 123(2)
_cell_volume 2596.38(5)
_diffrn_ambient_temperature 123(2)
_exptl_crystal_density_diffrn 1.294
_cod_original_formula_sum 'C52.50 H77 N3 Na O2 Si2 Sm'
_cod_database_code 7100778

loop_
_symmetry_equiv_pos_as_xyz
'x, y, z'
'-x, -y, -z'

loop_
_atom_site_label
_atom_site_type_symbol
_atom_site_fract_x
_atom_site_fract_y
_atom_site_fract_z
_atom_site_U_iso_or_equiv
_atom_site_adp_type
_atom_site_occupancy
_atom_site_symmetry_multiplicity
_atom_site_calc_flag
_atom_site_refinement_flags
_atom_site_disorder_assembly
_atom_site_disorder_group
Sm1 Sm 0.583759(16) 0.641642(14) 0.744529(8) 0.01867(7) Uani 1 1 d . . .
Na1 Na 0.77775(10) 0.81552(10) 0.81218(5) 0.0159(3) Uani 1 1 d . . .
O1 O 0.8330(2) 0.6214(2) 0.69772(12) 0.0320(6) Uani 1 1 d . . .
O2 O 0.5097(2) 0.82588(18) 0.85594(11) 0.0218(5) Uani 1 1 d . . .
N1 N 0.6119(3) 0.8508(2) 0.70256(13) 0.0248(7) Uani 1 1 d . . .
N2 N 0.7471(3) 0.6117(2) 0.85960(14) 0.0260(7) Uani 1 1 d . . .
C1 C 0.4905(3) 0.8791(3) 0.71076(16) 0.0204(7) Uani 1 1 d . . .
C2 C 0.4437(3) 0.8309(3) 0.65802(17) 0.0252(8) Uani 1 1 d . . .
H2 H 0.3645 0.8350 0.6534 0.030 Uiso 1 1 calc R . .
C3 C 0.5393(3) 0.7743(3) 0.61255(17) 0.0290(9) Uani 1 1 d . . .
H3 H 0.5354 0.7341 0.5720 0.035 Uiso 1 1 calc R . .
C4 C 0.6396(3) 0.7903(3) 0.63996(16) 0.0262(8) Uani 1 1 d . . .
C5 C 0.7597(4) 0.7725(3) 0.60583(18) 0.0376(10) Uani 1 1 d . . .
C6 C 0.7736(4) 0.8905(4) 0.5882(2) 0.0447(11) Uani 1 1 d . . .
H6A H 0.7681 0.9307 0.6325 0.054 Uiso 1 1 calc R . .
H6B H 0.8524 0.8787 0.5682 0.054 Uiso 1 1 calc R . .
C7 C 0.6814(5) 0.9651(4) 0.5359(2) 0.0578(14) Uani 1 1 d . . .
H7A H 0.6959 1.0361 0.5273 0.087 Uiso 1 1 calc R . .
H7B H 0.6031 0.9795 0.5559 0.087 Uiso 1 1 calc R . .
H7C H 0.6870 0.9267 0.4915 0.087 Uiso 1 1 calc R . .
C8 C 0.7732(4) 0.7002(4) 0.5380(2) 0.0504(12) Uani 1 1 d . . .
H8A H 0.7612 0.6287 0.5517 0.061 Uiso 1 1 calc R . .
H8B H 0.7108 0.7404 0.5043 0.061 Uiso 1 1 calc R . .
C9 C 0.8935(6) 0.6739(5) 0.4999(3) 0.090(2) Uani 1 1 d . . .
H9A H 0.8940 0.6304 0.4583 0.134 Uiso 1 1 calc R . .
H9B H 0.9559 0.6309 0.5319 0.134 Uiso 1 1 calc R . .
H9C H 0.9062 0.7441 0.4856 0.134 Uiso 1 1 calc R . .
C10 C 0.8538(4) 0.7104(4) 0.6597(2) 0.0399(10) Uani 1 1 d . . .
C11 C 0.9573(4) 0.7216(4) 0.6814(3) 0.0534(12) Uani 1 1 d . . .
H11 H 0.9913 0.7752 0.6644 0.064 Uiso 1 1 calc R . .
C12 C 1.0045(4) 0.6347(4) 0.7358(3) 0.0611(14) Uani 1 1 d . . .
H12 H 1.0758 0.6209 0.7603 0.073 Uiso 1 1 calc R . .
C13 C 0.9271(3) 0.5765(4) 0.7450(2) 0.0399(10) Uani 1 1 d . . .
C14 C 0.9164(3) 0.4790(3) 0.7917(2) 0.0399(10) Uani 1 1 d . . .
C15 C 0.9442(4) 0.3691(3) 0.7482(2) 0.0472(12) Uani 1 1 d . . .
H15A H 0.9413 0.3072 0.7806 0.057 Uiso 1 1 calc R . .
H15B H 0.8819 0.3805 0.7128 0.057 Uiso 1 1 calc R . .
C16 C 1.0638(4) 0.3330(4) 0.7099(3) 0.0699(16) Uani 1 1 d . . .
H16A H 1.0735 0.2645 0.6846 0.105 Uiso 1 1 calc R . .
H16B H 1.1266 0.3192 0.7445 0.105 Uiso 1 1 calc R . .
H16C H 1.0671 0.3925 0.6766 0.105 Uiso 1 1 calc R . .
C17 C 1.0072(4) 0.4596(4) 0.8545(2) 0.0588(14) Uani 1 1 d . . .
H17A H 1.0869 0.4404 0.8345 0.071 Uiso 1 1 calc R . .
H17B H 0.9910 0.5307 0.8792 0.071 Uiso 1 1 calc R . .
C18 C 1.0046(5) 0.3691(5) 0.9077(3) 0.0775(18) Uani 1 1 d . . .
H18A H 1.0619 0.3634 0.9447 0.116 Uiso 1 1 calc R . .
H18B H 1.0238 0.2976 0.8843 0.116 Uiso 1 1 calc R . .
H18C H 0.9264 0.3878 0.9285 0.116 Uiso 1 1 calc R . .
C19 C 0.7930(3) 0.5110(3) 0.82313(18) 0.0285(8) Uani 1 1 d . . .
C20 C 0.7185(3) 0.4462(3) 0.83083(18) 0.0299(9) Uani 1 1 d . . .
H20 H 0.7286 0.3764 0.8103 0.036 Uiso 1 1 calc R . .
C21 C 0.6240(3) 0.5065(3) 0.87592(16) 0.0256(8) Uani 1 1 d . . .
H21 H 0.5592 0.4849 0.8906 0.031 Uiso 1 1 calc R . .
C22 C 0.6475(3) 0.6041(3) 0.89377(16) 0.0226(8) Uani 1 1 d . . .
C23 C 0.5886(3) 0.6897(3) 0.95120(16) 0.0250(8) Uani 1 1 d . . .
C24 C 0.6760(4) 0.6677(3) 1.01549(17) 0.0326(9) Uani 1 1 d . . .
H24A H 0.7491 0.6794 0.9991 0.039 Uiso 1 1 calc R . .
H24B H 0.6408 0.7232 1.0517 0.039 Uiso 1 1 calc R . .
C25 C 0.7064(4) 0.5494(4) 1.0495(2) 0.0467(12) Uani 1 1 d . . .
H25A H 0.7608 0.5417 1.0885 0.070 Uiso 1 1 calc R . .
H25B H 0.7428 0.4937 1.0143 0.070 Uiso 1 1 calc R . .
H25C H 0.6349 0.5377 1.0673 0.070 Uiso 1 1 calc R . .
C26 C 0.4684(3) 0.6769(3) 0.97379(17) 0.0287(8) Uani 1 1 d . . .
H26A H 0.4180 0.6903 0.9317 0.034 Uiso 1 1 calc R . .
H26B H 0.4826 0.5986 0.9903 0.034 Uiso 1 1 calc R . .
C27 C 0.4003(4) 0.7557(3) 1.03232(19) 0.0422(11) Uani 1 1 d . . .
H27A H 0.3272 0.7411 1.0427 0.063 Uiso 1 1 calc R . .
H27B H 0.3828 0.8337 1.0161 0.063 Uiso 1 1 calc R . .
H27C H 0.4481 0.7421 1.0749 0.063 Uiso 1 1 calc R . .
C28 C 0.5683(3) 0.8063(3) 0.92090(16) 0.0250(8) Uani 1 1 d . . .
C29 C 0.5898(4) 0.9017(3) 0.93906(18) 0.0327(9) Uani 1 1 d . . .
H29 H 0.6285 0.9115 0.9801 0.039 Uiso 1 1 calc R . .
C30 C 0.5412(4) 0.9856(3) 0.88252(18) 0.0326(9) Uani 1 1 d . . .
H30 H 0.5420 1.0603 0.8805 0.039 Uiso 1 1 calc R . .
C31 C 0.4946(3) 0.9362(3) 0.83361(17) 0.0253(8) Uani 1 1 d . . .
C32 C 0.4286(3) 0.9685(3) 0.76434(18) 0.0263(8) Uani 1 1 d . . .
C33 C 0.4363(4) 1.0853(3) 0.7367(2) 0.0381(10) Uani 1 1 d . . .
H33A H 0.3978 1.1427 0.7712 0.046 Uiso 1 1 calc R . .
H33B H 0.5195 1.0802 0.7336 0.046 Uiso 1 1 calc R . .
C34 C 0.3783(4) 1.1232(3) 0.6635(2) 0.0486(12) Uani 1 1 d . . .
H34A H 0.3853 1.1958 0.6494 0.073 Uiso 1 1 calc R . .
H34B H 0.2955 1.1296 0.6662 0.073 Uiso 1 1 calc R . .
H34C H 0.4175 1.0679 0.6286 0.073 Uiso 1 1 calc R . .
C35 C 0.2974(3) 0.9734(3) 0.7772(2) 0.0375(10) Uani 1 1 d . . .
H35A H 0.2544 0.9953 0.7323 0.045 Uiso 1 1 calc R . .
H35B H 0.2971 0.8975 0.7909 0.045 Uiso 1 1 calc R . .
C36 C 0.2309(4) 1.0549(4) 0.8340(3) 0.0668(15) Uani 1 1 d . . .
H36A H 0.1512 1.0522 0.8385 0.100 Uiso 1 1 calc R . .
H36B H 0.2281 1.1310 0.8204 0.100 Uiso 1 1 calc R . .
H36C H 0.2713 1.0331 0.8791 0.100 Uiso 1 1 calc R . .
N3 N 0.5488(2) 0.5011(2) 0.68087(13) 0.0218(6) Uani 1 1 d . . .
Si1 Si 0.40202(9) 0.52919(8) 0.70806(5) 0.0237(2) Uani 1 1 d . . .
C37 C 0.3794(3) 0.6434(3) 0.77138(17) 0.0246(8) Uani 1 1 d . . .
H37A H 0.3678 0.6212 0.8206 0.030 Uiso 1 1 calc R . .
H37B H 0.3180 0.7139 0.7571 0.030 Uiso 1 1 calc R . .
C38 C 0.3791(4) 0.3987(3) 0.7516(2) 0.0437(10) Uani 1 1 d . . .
H38A H 0.3921 0.3406 0.7168 0.066 Uiso 1 1 calc R . .
H38B H 0.2990 0.4181 0.7698 0.066 Uiso 1 1 calc R . .
H38C H 0.4344 0.3710 0.7904 0.066 Uiso 1 1 calc R . .
C39 C 0.2953(3) 0.5743(4) 0.63031(19) 0.0437(11) Uani 1 1 d . . .
H39A H 0.3102 0.5125 0.5981 0.065 Uiso 1 1 calc R . .
H39B H 0.3065 0.6390 0.6054 0.065 Uiso 1 1 calc R . .
H39C H 0.2149 0.5944 0.6479 0.065 Uiso 1 1 calc R . .
Si2 Si 0.62500(9) 0.38782(8) 0.63059(5) 0.0273(2) Uani 1 1 d . . .
C40 C 0.6912(4) 0.2519(3) 0.6857(2) 0.0381(10) Uani 1 1 d . . .
H40A H 0.6292 0.2352 0.7127 0.057 Uiso 1 1 calc R . .
H40B H 0.7495 0.2610 0.7179 0.057 Uiso 1 1 calc R . .
H40C H 0.7285 0.1903 0.6544 0.057 Uiso 1 1 calc R . .
C41 C 0.5342(4) 0.3476(3) 0.56102(19) 0.0384(10) Uani 1 1 d . . .
H41A H 0.4680 0.3320 0.5838 0.058 Uiso 1 1 calc R . .
H41B H 0.5831 0.2809 0.5373 0.058 Uiso 1 1 calc R . .
H41C H 0.5053 0.4095 0.5265 0.058 Uiso 1 1 calc R . .
C42 C 0.7508(4) 0.4139(3) 0.5789(2) 0.0377(10) Uani 1 1 d . . .
H42A H 0.8015 0.4354 0.6112 0.056 Uiso 1 1 calc R . .
H42B H 0.7192 0.4741 0.5437 0.056 Uiso 1 1 calc R . .
H42C H 0.7962 0.3455 0.5554 0.056 Uiso 1 1 calc R . .
C43 C 1.1269(7) 0.7573(6) 0.9054(4) 0.117(3) Uani 1 1 d . . .
H43A H 1.1098 0.7275 0.9509 0.175 Uiso 1 1 calc R . .
H43B H 1.1971 0.7789 0.9094 0.175 Uiso 1 1 calc R . .
H43C H 1.1399 0.7001 0.8700 0.175 Uiso 1 1 calc R . .
C44 C 1.0298(5) 0.8537(5) 0.8846(4) 0.0766(18) Uani 1 1 d . . .
C45 C 0.9442(6) 0.9072(5) 0.9392(3) 0.0792(17) Uani 1 1 d . . .
H45 H 0.9506 0.8787 0.9862 0.095 Uiso 1 1 calc R . .
C46 C 0.8564(6) 0.9990(6) 0.9182(4) 0.097(2) Uani 1 1 d . . .
H46 H 0.7996 1.0347 0.9522 0.116 Uiso 1 1 calc R . .
C47 C 0.8421(6) 1.0475(6) 0.8471(4) 0.097(2) Uani 1 1 d . . .
H47 H 0.7802 1.1146 0.8366 0.116 Uiso 1 1 calc R . .
C48 C 0.9171(6) 0.9966(6) 0.7968(4) 0.0871(19) Uani 1 1 d . . .
H48 H 0.9063 1.0233 0.7494 0.104 Uiso 1 1 calc R . .
C49 C 1.0170(5) 0.8979(5) 0.8173(3) 0.0689(15) Uani 1 1 d . . .
H49 H 1.0740 0.8640 0.7829 0.083 Uiso 1 1 calc R . .
C65 C 1.0836(8) 0.9804(9) 0.6052(4) 0.114(3) Uani 1 1 d . . .
C66 C 1.0337(10) 0.9927(9) 0.5342(6) 0.061(3) Uani 0.50 1 d P . .
C63 C 0.9378(5) 1.0896(4) 0.5163(4) 0.0623(14) Uani 1 1 d . . .
C67 C 0.8849(8) 1.1140(11) 0.4537(8) 0.084(4) Uani 0.50 1 d P . .
C68 C 0.9821(12) 1.0830(12) 0.5772(7) 0.079(4) Uani 0.50 1 d P . .

loop_
_atom_site_aniso_label
_atom_site_aniso_U_11
_atom_site_aniso_U_22
_atom_site_aniso_U_33
_atom_site_aniso_U_23
_atom_site_aniso_U_13
_atom_site_aniso_U_12
Sm1 0.02193(11) 0.01681(10) 0.01783(9) -0.00183(6) -0.00205(6) -0.00691(7)
Na1 0.0146(7) 0.0220(7) 0.0105(5) -0.0027(5) 0.0052(5) -0.0053(5)
O1 0.0258(15) 0.0396(15) 0.0353(14) -0.0134(11) 0.0054(11) -0.0162(13)
O2 0.0307(15) 0.0178(12) 0.0201(11) -0.0023(9) 0.0003(10) -0.0121(11)
N1 0.037(2) 0.0268(16) 0.0186(14) 0.0010(11) -0.0010(12) -0.0212(14)
N2 0.0255(18) 0.0273(16) 0.0267(15) -0.0020(12) -0.0110(13) -0.0098(14)
C1 0.024(2) 0.0168(17) 0.0242(17) 0.0091(13) -0.0041(14) -0.0131(15)
C2 0.029(2) 0.0223(18) 0.0273(18) 0.0075(14) -0.0105(15) -0.0133(16)
C3 0.050(3) 0.031(2) 0.0156(16) 0.0033(14) -0.0064(16) -0.0270(19)
C4 0.038(2) 0.034(2) 0.0158(16) -0.0014(14) 0.0026(15) -0.0234(18)
C5 0.050(3) 0.049(2) 0.0261(19) -0.0125(17) 0.0143(18) -0.032(2)
C6 0.060(3) 0.058(3) 0.035(2) -0.0111(19) 0.021(2) -0.044(3)
C7 0.088(4) 0.063(3) 0.041(2) 0.006(2) 0.003(2) -0.052(3)
C8 0.080(4) 0.056(3) 0.031(2) -0.0183(19) 0.023(2) -0.043(3)
C9 0.124(6) 0.097(5) 0.071(4) -0.052(3) 0.065(4) -0.064(4)
C10 0.037(3) 0.047(3) 0.046(2) -0.0195(19) 0.0230(19) -0.027(2)
C11 0.033(3) 0.060(3) 0.075(3) -0.015(3) 0.011(2) -0.025(2)
C12 0.021(3) 0.072(4) 0.096(4) -0.034(3) 0.002(2) -0.019(3)
C13 0.018(2) 0.047(3) 0.053(2) -0.022(2) 0.0022(18) -0.0070(19)
C14 0.022(2) 0.044(2) 0.048(2) -0.0177(19) -0.0122(18) 0.0002(19)
C15 0.038(3) 0.036(2) 0.056(3) -0.016(2) -0.019(2) 0.006(2)
C16 0.039(3) 0.072(4) 0.082(4) -0.044(3) -0.004(3) 0.010(3)
C17 0.026(3) 0.076(4) 0.060(3) -0.026(3) -0.023(2) 0.007(2)
C18 0.066(4) 0.079(4) 0.064(3) -0.011(3) -0.043(3) 0.012(3)
C19 0.023(2) 0.0252(19) 0.0336(19) -0.0052(15) -0.0134(15) -0.0028(17)
C20 0.039(2) 0.0179(18) 0.0297(19) 0.0032(14) -0.0169(17) -0.0045(17)
C21 0.037(2) 0.0208(18) 0.0209(17) 0.0070(14) -0.0094(15) -0.0118(17)
C22 0.029(2) 0.0239(18) 0.0171(16) 0.0053(13) -0.0091(14) -0.0124(16)
C23 0.038(2) 0.0296(19) 0.0154(16) -0.0003(13) -0.0035(14) -0.0211(18)
C24 0.045(3) 0.042(2) 0.0204(17) -0.0012(15) -0.0083(16) -0.026(2)
C25 0.066(3) 0.059(3) 0.029(2) 0.0168(19) -0.027(2) -0.040(3)
C26 0.042(2) 0.031(2) 0.0202(17) -0.0011(14) -0.0013(15) -0.0213(18)
C27 0.062(3) 0.046(2) 0.029(2) -0.0116(17) 0.0126(19) -0.031(2)
C28 0.033(2) 0.0295(19) 0.0169(16) -0.0057(14) 0.0030(14) -0.0152(17)
C29 0.051(3) 0.032(2) 0.0228(18) -0.0073(15) 0.0011(16) -0.0222(19)
C30 0.051(3) 0.0221(19) 0.033(2) -0.0091(15) 0.0080(17) -0.0216(19)
C31 0.030(2) 0.0175(17) 0.0305(18) -0.0048(14) 0.0087(15) -0.0101(16)
C32 0.032(2) 0.0154(17) 0.0323(19) 0.0017(14) -0.0027(15) -0.0085(16)
C33 0.057(3) 0.0166(19) 0.044(2) 0.0038(16) -0.0063(19) -0.0172(19)
C34 0.074(4) 0.023(2) 0.050(2) 0.0145(18) -0.018(2) -0.019(2)
C35 0.033(2) 0.023(2) 0.055(2) -0.0036(17) -0.0056(19) -0.0066(18)
C36 0.039(3) 0.046(3) 0.113(4) -0.041(3) 0.018(3) -0.007(2)
N3 0.0227(17) 0.0197(15) 0.0230(14) -0.0036(11) -0.0061(12) -0.0063(13)
Si1 0.0262(6) 0.0248(5) 0.0240(5) -0.0039(4) -0.0044(4) -0.0131(4)
C37 0.032(2) 0.0204(18) 0.0222(17) 0.0021(13) -0.0037(15) -0.0104(16)
C38 0.056(3) 0.036(2) 0.050(2) -0.0052(18) 0.006(2) -0.030(2)
C39 0.023(2) 0.070(3) 0.033(2) -0.011(2) -0.0042(16) -0.006(2)
Si2 0.0323(6) 0.0192(5) 0.0286(5) -0.0074(4) -0.0063(4) -0.0051(4)
C40 0.046(3) 0.022(2) 0.042(2) -0.0085(16) -0.0082(19) -0.0049(19)
C41 0.051(3) 0.033(2) 0.033(2) -0.0095(16) -0.0089(18) -0.013(2)
C42 0.040(3) 0.031(2) 0.038(2) -0.0106(17) -0.0002(18) -0.0048(19)
C43 0.129(7) 0.109(6) 0.114(6) -0.006(5) -0.015(5) -0.040(6)
C44 0.064(4) 0.056(3) 0.115(5) 0.017(3) -0.047(4) -0.027(3)
C45 0.067(4) 0.082(4) 0.084(4) -0.019(3) 0.006(3) -0.018(4)
C46 0.070(5) 0.085(5) 0.117(5) 0.015(4) -0.018(4) -0.001(4)
C47 0.071(5) 0.066(4) 0.142(7) 0.013(4) -0.027(5) -0.006(4)
C48 0.081(5) 0.082(5) 0.098(5) -0.008(4) -0.010(4) -0.026(4)
C49 0.061(4) 0.066(4) 0.086(4) -0.013(3) 0.000(3) -0.028(3)
C65 0.100(6) 0.191(9) 0.084(5) 0.034(5) -0.010(4) -0.097(6)
C66 0.052(7) 0.052(6) 0.090(8) -0.005(6) 0.032(6) -0.032(6)
C63 0.048(4) 0.044(3) 0.100(4) -0.007(3) 0.030(3) -0.022(3)
C67 0.015(5) 0.087(9) 0.144(12) 0.077(9) -0.004(6) -0.015(6)
C68 0.076(9) 0.118(11) 0.075(8) -0.034(8) 0.028(7) -0.073(9)

loop_
_geom_bond_atom_site_label_1
_geom_bond_atom_site_label_2
_geom_bond_distance
_geom_bond_site_symmetry_2
_geom_bond_publ_flag
Sm1 N3 2.292(2) . ?
Sm1 C37 2.464(4) . ?
Sm1 N1 2.810(3) . ?
Sm1 C1 2.841(3) . ?
Sm1 N2 2.845(3) . ?
Sm1 C2 2.855(3) . ?
Sm1 C4 2.859(3) . ?
Sm1 C3 2.871(3) . ?
Sm1 C19 2.873(3) . ?
Sm1 C22 2.877(3) . ?
Sm1 C21 2.878(3) . ?
Sm1 C20 2.882(3) . ?
Na1 N1 2.782(3) . ?
Na1 N2 2.787(3) . ?
O1 C10 1.381(5) . ?
O1 C13 1.386(5) . ?
O2 C31 1.374(4) . ?
O2 C28 1.380(4) . ?
N1 C1 1.374(4) . ?
N1 C4 1.387(4) . ?
N2 C22 1.365(4) . ?
N2 C19 1.387(4) . ?
C1 C2 1.382(4) . ?
C1 C32 1.514(5) . ?
C2 C3 1.412(5) . ?
C3 C4 1.377(5) . ?
C4 C5 1.505(5) . ?
C5 C10 1.506(6) . ?
C5 C6 1.551(5) . ?
C5 C8 1.553(5) . ?
C6 C7 1.520(6) . ?
C8 C9 1.527(6) . ?
C10 C11 1.350(6) . ?
C11 C12 1.433(7) . ?
C12 C13 1.348(6) . ?
C13 C14 1.506(6) . ?
C14 C19 1.502(5) . ?
C14 C15 1.550(5) . ?
C14 C17 1.561(5) . ?
C15 C16 1.518(6) . ?
C17 C18 1.481(7) . ?
C19 C20 1.381(5) . ?
C20 C21 1.411(5) . ?
C21 C22 1.382(5) . ?
C22 C23 1.527(5) . ?
C23 C28 1.482(5) . ?
C23 C26 1.538(5) . ?
C23 C24 1.554(4) . ?
C24 C25 1.512(5) . ?
C26 C27 1.527(5) . ?
C28 C29 1.345(5) . ?
C29 C30 1.442(5) . ?
C30 C31 1.337(5) . ?
C31 C32 1.494(5) . ?
C32 C33 1.552(5) . ?
C32 C35 1.555(5) . ?
C33 C34 1.528(5) . ?
C35 C36 1.514(5) . ?
N3 Si2 1.705(3) . ?
N3 Si1 1.734(3) . ?
Si1 C37 1.825(3) . ?
Si1 C39 1.885(4) . ?
Si1 C38 1.885(4) . ?
Si2 C42 1.877(4) . ?
Si2 C41 1.879(4) . ?
Si2 C40 1.886(4) . ?
C43 C44 1.410(8) . ?
C44 C49 1.344(7) . ?
C44 C45 1.443(8) . ?
C45 C46 1.321(8) . ?
C46 C47 1.425(9) . ?
C47 C48 1.312(8) . ?
C48 C49 1.442(8) . ?
C65 C66 1.441(12) . ?
C65 C68 1.521(16) . ?
C65 C67 1.583(17) 2_776 ?
C66 C68 1.368(15) . ?
C66 C63 1.368(11) 2_776 ?
C66 C67 1.374(15) 2_776 ?
C66 C63 1.393(12) . ?
C66 C66 1.49(2) 2_776 ?
C63 C68 1.247(13) . ?
C63 C67 1.311(13) . ?
C63 C66 1.368(11) 2_776 ?
C67 C66 1.374(15) 2_776 ?
C67 C65 1.583(17) 2_776 ?
